data_2221757
loop_
_publ_author_name
'Zhang, Xin-Yan'

_publ_section_title
<i>catena</i>-Poly[[aquanickel(II)]-\m-pyridine-2,6-dicarboxylato-[aquanickel(II)]-\m-2,5-di-4-pyridyl-1,3,4-thiadiazole]
_journal_coeditor_code LH2797
_journal_issue 5
_journal_name_full 'Acta Crystallographica Section E'
_journal_page_first m497
_journal_paper_doi 10.1107/S1600536809012628
_journal_volume 65
_journal_year 2009
_chemical_formula_iupac '[Ni2 (C7 H3 N O4)2 (C12 H8 N4 S) (H2 O)2]'
_chemical_formula_moiety 'C26 H16 N6 Ni2 O9 S, H2 O'
_chemical_formula_sum 'C26 H18 N6 Ni2 O10 S'
_chemical_formula_weight 723.94
_chemical_name_systematic
;
<i>catena</i>-Poly[[aquanickel(II)]-\m-pyridine-2,6-
dicarboxylato-[aquanickel(II)]-\m-2,5-di-4-pyridyl-1,3,4-thiadiazole]
;
_space_group_IT_number 2
_symmetry_cell_setting triclinic
_symmetry_space_group_name_Hall '-P 1'
_symmetry_space_group_name_H-M 'P -1'
_atom_sites_solution_hydrogens geom
_atom_sites_solution_primary direct
_atom_sites_solution_secondary difmap
_audit_creation_method SHELXL-97
_cell_angle_alpha 96.652(2)
_cell_angle_beta 100.629(2)
_cell_angle_gamma 108.077(2)
_cell_formula_units_Z 2
_cell_length_a 8.2998(12)
_cell_length_b 10.0819(15)
_cell_length_c 17.318(3)
_cell_measurement_reflns_used 4735
_cell_measurement_temperature 298(2)
_cell_measurement_theta_max 25.20
_cell_measurement_theta_min 2.28
_cell_volume 1330.5(4)
_computing_cell_refinement 'SAINT (Bruker, 2004)'
_computing_data_collection 'APEX2 (Bruker, 2004)'
_computing_data_reduction 'SAINT (Bruker, 2004)'
_computing_molecular_graphics
;
ORTEPIII (Burnett & Johnson, 1996) and ORTEP-3 for Windows (Farrugia,
1997)
;
_computing_publication_material 'SHELXL97 (Sheldrick, 2008)'
_computing_structure_refinement 'SHELXL97 (Sheldrick, 2008)'
_computing_structure_solution 'SHELXS97 (Sheldrick, 2008)'
_diffrn_ambient_temperature 298(2)
_diffrn_measured_fraction_theta_full 0.993
_diffrn_measured_fraction_theta_max 0.993
_diffrn_measurement_device_type 'Bruker APEXII'
_diffrn_measurement_method '\f and \w scans'
_diffrn_radiation_monochromator graphite
_diffrn_radiation_source 'fine-focus sealed tube'
_diffrn_radiation_type MoK\a
_diffrn_radiation_wavelength 0.71073
_diffrn_reflns_av_R_equivalents 0.0384
_diffrn_reflns_av_sigmaI/netI 0.0601
_diffrn_reflns_limit_h_max 9
_diffrn_reflns_limit_h_min -9
_diffrn_reflns_limit_k_max 12
_diffrn_reflns_limit_k_min -12
_diffrn_reflns_limit_l_max 20
_diffrn_reflns_limit_l_min -20
_diffrn_reflns_number 9932
_diffrn_reflns_theta_full 25.20
_diffrn_reflns_theta_max 25.20
_diffrn_reflns_theta_min 2.28
_diffrn_standards_interval_count 0
_diffrn_standards_interval_time 0
_diffrn_standards_number 0
_exptl_absorpt_coefficient_mu 1.567
_exptl_absorpt_correction_T_max 0.7989
_exptl_absorpt_correction_T_min 0.6681
_exptl_absorpt_correction_type multi-scan
_exptl_absorpt_process_details '(SADABS; Bruker, 2004)'
_exptl_crystal_colour green
_exptl_crystal_density_diffrn 1.807
_exptl_crystal_density_method 'not measured'
_exptl_crystal_description block
_exptl_crystal_F_000 736
_exptl_crystal_size_max 0.28
_exptl_crystal_size_mid 0.21
_exptl_crystal_size_min 0.15
_refine_diff_density_max 0.433
_refine_diff_density_min -0.539
_refine_ls_extinction_method none
_refine_ls_goodness_of_fit_ref 0.965
_refine_ls_hydrogen_treatment constr
_refine_ls_matrix_type full
_refine_ls_number_parameters 406
_refine_ls_number_reflns 4735
_refine_ls_number_restraints 0
_refine_ls_restrained_S_all 0.965
_refine_ls_R_factor_all 0.0767
_refine_ls_R_factor_gt 0.0463
_refine_ls_shift/su_max 0.001
_refine_ls_shift/su_mean 0.000
_refine_ls_structure_factor_coef Fsqd
_refine_ls_weighting_details 'calc w=1/[\s^2^(Fo^2^)+(0.0901P)^2^] where P=(Fo^2^+2Fc^2^)/3'
_refine_ls_weighting_scheme calc
_refine_ls_wR_factor_gt 0.1248
_refine_ls_wR_factor_ref 0.1470
_reflns_number_gt 3249
_reflns_number_total 4735
_reflns_threshold_expression I>2\s(I)
_cod_data_source_file lh2797.cif
_cod_data_source_block I
_cod_original_cell_volume 1330.6(3)
_cod_original_sg_symbol_H-M ' P -1 '
_cod_database_code 2221757
_cod_database_fobs_code 2221757

loop_
_symmetry_equiv_pos_as_xyz
'x, y, z'
'-x, -y, -z'

loop_
_atom_site_type_symbol
_atom_site_label
_atom_site_fract_x
_atom_site_fract_y
_atom_site_fract_z
_atom_site_U_iso_or_equiv
_atom_site_adp_type
_atom_site_calc_flag
_atom_site_refinement_flags
_atom_site_occupancy
_atom_site_disorder_assembly
_atom_site_disorder_group
Ni Ni2 1.69956(7) 1.19003(6) 0.87739(3) 0.02962(19) Uani d . 1 . .
Ni Ni1 -0.14341(8) 0.36762(7) 0.60834(4) 0.0429(2) Uani d . 1 . .
S S1 0.77693(15) 0.77425(14) 0.74915(8) 0.0431(4) Uani d . 1 . .
O O1 1.8982(4) 1.1719(4) 0.6830(2) 0.0488(9) Uani d . 1 . .
O O2 1.7107(4) 1.1265(4) 0.76286(19) 0.0402(8) Uani d . 1 . .
O O3 1.7748(4) 1.2547(4) 0.99695(19) 0.0403(8) Uani d . 1 . .
O O4 2.0135(4) 1.3775(4) 1.0943(2) 0.0455(9) Uani d . 1 . .
O O5 -0.0806(5) 0.2964(4) 0.5084(2) 0.0594(11) Uani d . 1 . .
O O6 -0.1988(6) 0.1538(5) 0.3893(2) 0.0734(13) Uani d . 1 . .
O O7 -0.2846(5) 0.4040(4) 0.6856(2) 0.0475(9) Uani d . 1 . .
O O8 -0.5522(5) 0.3199(4) 0.7064(2) 0.0547(10) Uani d . 1 . .
O O9 1.6629(4) 1.4007(4) 0.8577(2) 0.0427(8) Uani d . 1 . .
H H1W 1.7581 1.4660 0.8704 0.064 Uiso d R 1 . .
H H2W 1.6180 1.3885 0.8091 0.064 Uiso d R 1 . .
O O10 -0.1970(7) 0.5901(5) 0.5634(3) 0.0955(16) Uani d . 1 . .
H H3W -0.2039 0.6337 0.6070 0.143 Uiso d R 1 . .
H H4W -0.1103 0.6361 0.5461 0.143 Uiso d R 1 . .
N N1 1.9442(5) 1.2626(4) 0.8884(2) 0.0321(9) Uani d . 1 . .
N N2 -0.3695(5) 0.2512(4) 0.5473(2) 0.0406(10) Uani d . 1 . .
N N3 1.4516(5) 1.0892(4) 0.8666(2) 0.0340(9) Uani d . 1 . .
N N4 0.8221(5) 0.9038(5) 0.8903(2) 0.0449(11) Uani d . 1 . .
N N5 0.6470(5) 0.8299(5) 0.8649(2) 0.0442(11) Uani d . 1 . .
N N6 0.0871(5) 0.4965(4) 0.6684(2) 0.0390(10) Uani d . 1 . .
C C1 1.8619(6) 1.1791(5) 0.7489(3) 0.0339(11) Uani d . 1 . .
C C2 2.0073(6) 1.2550(5) 0.8231(3) 0.0323(11) Uani d . 1 . .
C C3 2.1824(6) 1.3118(5) 0.8283(3) 0.0372(12) Uani d . 1 . .
H H3 2.2270 1.3079 0.7830 0.045 Uiso calc R 1 . .
C C4 2.2911(6) 1.3751(6) 0.9028(3) 0.0467(14) Uani d . 1 . .
H H4 2.4109 1.4131 0.9081 0.056 Uiso calc R 1 . .
C C5 2.2227(6) 1.3823(5) 0.9695(3) 0.0435(13) Uani d . 1 . .
H H5 2.2954 1.4258 1.0197 0.052 Uiso calc R 1 . .
C C6 2.0453(6) 1.3240(5) 0.9606(3) 0.0329(11) Uani d . 1 . .
C C7 1.9391(6) 1.3217(5) 1.0237(3) 0.0362(11) Uani d . 1 . .
C C8 -0.2127(8) 0.2105(6) 0.4531(3) 0.0529(15) Uani d . 1 . .
C C9 -0.3855(7) 0.1851(6) 0.4741(3) 0.0462(13) Uani d . 1 . .
C C10 -0.5481(7) 0.1018(6) 0.4266(3) 0.0535(15) Uani d . 1 . .
H H10 -0.5611 0.0541 0.3753 0.064 Uiso calc R 1 . .
C C11 -0.6908(8) 0.0937(6) 0.4600(4) 0.0584(16) Uani d . 1 . .
H H11 -0.8022 0.0410 0.4296 0.070 Uiso calc R 1 . .
C C12 -0.6711(7) 0.1626(6) 0.5379(3) 0.0535(15) Uani d . 1 . .
H H12 -0.7667 0.1554 0.5601 0.064 Uiso calc R 1 . .
C C13 -0.5039(7) 0.2415(6) 0.5803(3) 0.0427(13) Uani d . 1 . .
C C14 -0.4484(7) 0.3255(6) 0.6637(3) 0.0420(13) Uani d . 1 . .
C C15 1.3472(6) 1.0279(5) 0.7932(3) 0.0370(12) Uani d . 1 . .
H H15 1.3966 1.0319 0.7491 0.044 Uiso calc R 1 . .
C C16 1.1708(6) 0.9599(5) 0.7813(3) 0.0357(11) Uani d . 1 . .
H H16 1.1027 0.9185 0.7301 0.043 Uiso calc R 1 . .
C C17 1.0954(6) 0.9536(5) 0.8465(3) 0.0304(10) Uani d . 1 . .
C C18 1.2028(6) 1.0150(5) 0.9222(3) 0.0347(11) Uani d . 1 . .
H H18 1.1568 1.0116 0.9672 0.042 Uiso calc R 1 . .
C C19 1.3778(6) 1.0807(5) 0.9293(3) 0.0357(11) Uani d . 1 . .
H H19 1.4487 1.1214 0.9801 0.043 Uiso calc R 1 . .
C C20 0.9077(6) 0.8850(5) 0.8354(3) 0.0323(11) Uani d . 1 . .
C C21 0.6026(6) 0.7566(5) 0.7930(3) 0.0328(11) Uani d . 1 . .
C C22 0.2237(6) 0.5116(6) 0.6344(3) 0.0460(13) Uani d . 1 . .
H H22 0.2044 0.4638 0.5825 0.055 Uiso calc R 1 . .
C C23 0.3899(7) 0.5949(6) 0.6736(3) 0.0469(14) Uani d . 1 . .
H H23 0.4808 0.6017 0.6482 0.056 Uiso calc R 1 . .
C C24 0.4242(6) 0.6691(5) 0.7506(3) 0.0343(11) Uani d . 1 . .
C C25 0.2834(6) 0.6548(5) 0.7860(3) 0.0388(12) Uani d . 1 . .
H H25 0.2995 0.7013 0.8379 0.047 Uiso calc R 1 . .
C C26 0.1188(6) 0.5695(5) 0.7419(3) 0.0385(12) Uani d . 1 . .
H H26 0.0248 0.5629 0.7651 0.046 Uiso calc R 1 . .

loop_
_atom_site_aniso_label
_atom_site_aniso_U_11
_atom_site_aniso_U_22
_atom_site_aniso_U_33
_atom_site_aniso_U_12
_atom_site_aniso_U_13
_atom_site_aniso_U_23
Ni2 0.0176(3) 0.0381(4) 0.0277(3) 0.0029(3) 0.0071(2) 0.0001(3)
Ni1 0.0297(4) 0.0543(5) 0.0314(4) -0.0011(3) 0.0087(3) -0.0033(3)
S1 0.0250(7) 0.0552(8) 0.0370(7) 0.0022(6) 0.0088(5) -0.0093(6)
O1 0.040(2) 0.066(3) 0.033(2) 0.0106(18) 0.0136(17) -0.0056(18)
O2 0.0252(18) 0.048(2) 0.0379(19) 0.0035(16) 0.0056(15) -0.0007(16)
O3 0.0267(18) 0.053(2) 0.0344(19) 0.0057(16) 0.0079(15) 0.0024(16)
O4 0.036(2) 0.057(2) 0.035(2) 0.0085(18) 0.0064(16) -0.0009(17)
O5 0.047(2) 0.077(3) 0.041(2) 0.005(2) 0.0176(19) -0.001(2)
O6 0.074(3) 0.084(3) 0.050(3) 0.012(2) 0.025(2) -0.011(2)
O7 0.038(2) 0.050(2) 0.044(2) 0.0007(17) 0.0134(17) -0.0023(17)
O8 0.040(2) 0.076(3) 0.049(2) 0.017(2) 0.0185(19) 0.005(2)
O9 0.0343(19) 0.048(2) 0.041(2) 0.0102(16) 0.0086(16) 0.0013(16)
O10 0.097(4) 0.097(4) 0.089(4) 0.015(3) 0.040(3) 0.025(3)
N1 0.026(2) 0.037(2) 0.032(2) 0.0074(17) 0.0110(17) 0.0031(18)
N2 0.037(2) 0.043(3) 0.035(2) 0.006(2) 0.0076(19) 0.003(2)
N3 0.027(2) 0.038(2) 0.033(2) 0.0054(18) 0.0097(18) 0.0025(18)
N4 0.028(2) 0.055(3) 0.038(3) -0.001(2) 0.0104(19) -0.006(2)
N5 0.022(2) 0.055(3) 0.044(3) -0.0002(19) 0.0111(19) -0.006(2)
N6 0.029(2) 0.041(2) 0.038(2) 0.0025(19) 0.0070(19) 0.002(2)
C1 0.024(3) 0.041(3) 0.033(3) 0.010(2) 0.006(2) -0.002(2)
C2 0.029(3) 0.033(3) 0.033(3) 0.009(2) 0.010(2) 0.001(2)
C3 0.024(3) 0.046(3) 0.042(3) 0.011(2) 0.014(2) 0.005(2)
C4 0.020(3) 0.056(3) 0.054(4) 0.003(2) 0.011(2) -0.003(3)
C5 0.030(3) 0.047(3) 0.043(3) 0.004(2) 0.006(2) -0.009(2)
C6 0.026(3) 0.037(3) 0.033(3) 0.009(2) 0.008(2) 0.002(2)
C7 0.031(3) 0.041(3) 0.034(3) 0.009(2) 0.010(2) 0.004(2)
C8 0.060(4) 0.052(4) 0.035(3) 0.007(3) 0.012(3) -0.002(3)
C9 0.051(3) 0.040(3) 0.041(3) 0.007(3) 0.011(3) 0.005(2)
C10 0.055(4) 0.048(3) 0.039(3) 0.001(3) -0.001(3) 0.000(3)
C11 0.047(4) 0.059(4) 0.049(4) 0.004(3) -0.005(3) -0.002(3)
C12 0.035(3) 0.058(4) 0.055(4) 0.004(3) 0.005(3) 0.001(3)
C13 0.036(3) 0.045(3) 0.044(3) 0.010(2) 0.010(2) 0.007(2)
C14 0.039(3) 0.047(3) 0.035(3) 0.012(3) 0.005(2) 0.003(2)
C15 0.027(3) 0.045(3) 0.031(3) 0.005(2) 0.008(2) -0.002(2)
C16 0.026(3) 0.042(3) 0.032(3) 0.004(2) 0.008(2) 0.000(2)
C17 0.027(2) 0.029(3) 0.029(3) 0.003(2) 0.007(2) 0.002(2)
C18 0.027(3) 0.038(3) 0.035(3) 0.003(2) 0.013(2) 0.007(2)
C19 0.029(3) 0.047(3) 0.026(3) 0.008(2) 0.003(2) 0.002(2)
C20 0.026(3) 0.033(3) 0.031(3) 0.004(2) 0.004(2) 0.001(2)
C21 0.023(2) 0.036(3) 0.038(3) 0.005(2) 0.013(2) 0.007(2)
C22 0.032(3) 0.057(4) 0.040(3) 0.004(3) 0.010(2) -0.002(3)
C23 0.031(3) 0.057(3) 0.046(3) 0.010(3) 0.012(2) -0.002(3)
C24 0.030(3) 0.032(3) 0.038(3) 0.008(2) 0.007(2) 0.000(2)
C25 0.030(3) 0.040(3) 0.040(3) 0.005(2) 0.011(2) -0.002(2)
C26 0.026(3) 0.046(3) 0.040(3) 0.006(2) 0.010(2) 0.005(2)

loop_
_atom_type_symbol
_atom_type_description
_atom_type_scat_dispersion_real
_atom_type_scat_dispersion_imag
_atom_type_scat_source
C C 0.0033 0.0016 'International Tables Vol C Tables 4.2.6.8 and 6.1.1.4'
H H 0.0000 0.0000 'International Tables Vol C Tables 4.2.6.8 and 6.1.1.4'
N N 0.0061 0.0033 'International Tables Vol C Tables 4.2.6.8 and 6.1.1.4'
O O 0.0106 0.0060 'International Tables Vol C Tables 4.2.6.8 and 6.1.1.4'
S S 0.1246 0.1234 'International Tables Vol C Tables 4.2.6.8 and 6.1.1.4'
Ni Ni 0.3393 1.1124 'International Tables Vol C Tables 4.2.6.8 and 6.1.1.4'

loop_
_geom_angle_atom_site_label_1
_geom_angle_atom_site_label_2
_geom_angle_atom_site_label_3
_geom_angle_site_symmetry_1
_geom_angle_site_symmetry_3
_geom_angle
_geom_angle_publ_flag
N1 Ni2 N3 . . 171.86(16) ?
N1 Ni2 O3 . . 80.99(14) ?
N3 Ni2 O3 . . 99.57(15) ?
N1 Ni2 O2 . . 80.38(14) ?
N3 Ni2 O2 . . 97.88(14) ?
O3 Ni2 O2 . . 160.06(14) ?
N1 Ni2 O9 . . 93.67(14) ?
N3 Ni2 O9 . . 94.42(14) ?
O3 Ni2 O9 . . 92.34(13) ?
O2 Ni2 O9 . . 95.87(13) ?
N2 Ni1 N6 . . 176.70(18) ?
N2 Ni1 O7 . . 80.93(16) ?
N6 Ni1 O7 . . 98.94(16) ?
N2 Ni1 O5 . . 80.32(17) ?
N6 Ni1 O5 . . 99.67(16) ?
O7 Ni1 O5 . . 161.16(16) ?
N2 Ni1 O10 . . 90.19(17) ?
N6 Ni1 O10 . . 86.53(17) ?
O7 Ni1 O10 . . 81.20(16) ?
O5 Ni1 O10 . . 97.04(17) ?
N2 Ni1 O1 . 1_345 93.23(15) ?
N6 Ni1 O1 . 1_345 90.06(15) ?
O7 Ni1 O1 . 1_345 86.78(13) ?
O5 Ni1 O1 . 1_345 96.07(14) ?
C20 S1 C21 . . 87.9(2) ?
C1 O2 Ni2 . . 113.8(3) ?
C7 O3 Ni2 . . 114.5(3) ?
C8 O5 Ni1 . . 114.6(4) ?
C14 O7 Ni1 . . 113.8(3) ?
Ni2 O9 H1W . . 110.3 ?
Ni2 O9 H2W . . 105.3 ?
H1W O9 H2W . . 111.2 ?
Ni1 O10 H3W . . 101.0 ?
Ni1 O10 H4W . . 108.8 ?
H3W O10 H4W . . 112.9 ?
C6 N1 C2 . . 122.7(4) ?
C6 N1 Ni2 . . 118.3(3) ?
C2 N1 Ni2 . . 118.9(3) ?
C9 N2 C13 . . 123.2(5) ?
C9 N2 Ni1 . . 118.8(4) ?
C13 N2 Ni1 . . 118.0(4) ?
C19 N3 C15 . . 117.7(4) ?
C19 N3 Ni2 . . 122.7(3) ?
C15 N3 Ni2 . . 119.6(3) ?
C20 N4 N5 . . 112.2(4) ?
C21 N5 N4 . . 113.4(4) ?
C26 N6 C22 . . 117.2(4) ?
C26 N6 Ni1 . . 124.1(3) ?
C22 N6 Ni1 . . 118.7(4) ?
O1 C1 O2 . . 126.5(4) ?
O1 C1 C2 . . 118.9(4) ?
O2 C1 C2 . . 114.6(4) ?
N1 C2 C3 . . 120.5(4) ?
N1 C2 C1 . . 111.2(4) ?
C3 C2 C1 . . 128.3(4) ?
C2 C3 C4 . . 118.2(4) ?
C2 C3 H3 . . 120.9 ?
C4 C3 H3 . . 120.9 ?
C3 C4 C5 . . 120.3(5) ?
C3 C4 H4 . . 119.9 ?
C5 C4 H4 . . 119.9 ?
C6 C5 C4 . . 119.0(5) ?
C6 C5 H5 . . 120.5 ?
C4 C5 H5 . . 120.5 ?
N1 C6 C5 . . 119.3(4) ?
N1 C6 C7 . . 111.7(4) ?
C5 C6 C7 . . 128.9(4) ?
O4 C7 O3 . . 125.9(4) ?
O4 C7 C6 . . 119.9(4) ?
O3 C7 C6 . . 114.1(4) ?
O6 C8 O5 . . 123.7(6) ?
O6 C8 C9 . . 122.1(5) ?
O5 C8 C9 . . 114.2(5) ?
N2 C9 C10 . . 120.9(5) ?
N2 C9 C8 . . 112.0(5) ?
C10 C9 C8 . . 127.1(5) ?
C9 C10 C11 . . 116.4(5) ?
C9 C10 H10 . . 121.8 ?
C11 C10 H10 . . 121.8 ?
C10 C11 C12 . . 121.9(5) ?
C10 C11 H11 . . 119.0 ?
C12 C11 H11 . . 119.0 ?
C13 C12 C11 . . 117.0(5) ?
C13 C12 H12 . . 121.5 ?
C11 C12 H12 . . 121.5 ?
N2 C13 C12 . . 120.5(5) ?
N2 C13 C14 . . 112.0(5) ?
C12 C13 C14 . . 127.5(5) ?
O8 C14 O7 . . 123.9(5) ?
O8 C14 C13 . . 121.6(5) ?
O7 C14 C13 . . 114.6(4) ?
N3 C15 C16 . . 122.4(4) ?
N3 C15 H15 . . 118.8 ?
C16 C15 H15 . . 118.8 ?
C15 C16 C17 . . 119.4(5) ?
C15 C16 H16 . . 120.3 ?
C17 C16 H16 . . 120.3 ?
C18 C17 C16 . . 118.2(4) ?
C18 C17 C20 . . 121.3(4) ?
C16 C17 C20 . . 120.5(4) ?
C19 C18 C17 . . 119.0(4) ?
C19 C18 H18 . . 120.5 ?
C17 C18 H18 . . 120.5 ?
N3 C19 C18 . . 123.2(4) ?
N3 C19 H19 . . 118.4 ?
C18 C19 H19 . . 118.4 ?
N4 C20 C17 . . 123.4(4) ?
N4 C20 S1 . . 113.4(3) ?
C17 C20 S1 . . 123.2(3) ?
N5 C21 C24 . . 125.1(4) ?
N5 C21 S1 . . 113.0(3) ?
C24 C21 S1 . . 121.9(4) ?
N6 C22 C23 . . 122.3(5) ?
N6 C22 H22 . . 118.9 ?
C23 C22 H22 . . 118.9 ?
C22 C23 C24 . . 120.8(5) ?
C22 C23 H23 . . 119.6 ?
C24 C23 H23 . . 119.6 ?
C23 C24 C25 . . 117.3(5) ?
C23 C24 C21 . . 120.8(4) ?
C25 C24 C21 . . 121.9(4) ?
C26 C25 C24 . . 118.3(5) ?
C26 C25 H25 . . 120.9 ?
C24 C25 H25 . . 120.9 ?
N6 C26 C25 . . 124.1(5) ?
N6 C26 H26 . . 118.0 ?
C25 C26 H26 . . 118.0 ?

loop_
_geom_bond_atom_site_label_1
_geom_bond_atom_site_label_2
_geom_bond_site_symmetry_2
_geom_bond_distance
_geom_bond_publ_flag
Ni2 N1 . 1.897(4) ?
Ni2 N3 . 1.954(4) ?
Ni2 O3 . 2.015(3) ?
Ni2 O2 . 2.040(3) ?
Ni2 O9 . 2.291(3) ?
Ni1 N2 . 1.906(4) ?
Ni1 N6 . 1.960(4) ?
Ni1 O7 . 2.007(3) ?
Ni1 O5 . 2.015(4) ?
Ni1 O10 . 2.594(5) ?
Ni1 O1 1_345 2.556(4) ?
S1 C20 . 1.708(5) ?
S1 C21 . 1.726(4) ?
O1 C1 . 1.234(5) ?
O2 C1 . 1.281(5) ?
O3 C7 . 1.286(6) ?
O4 C7 . 1.240(6) ?
O5 C8 . 1.304(7) ?
O6 C8 . 1.226(6) ?
O7 C14 . 1.300(6) ?
O8 C14 . 1.229(6) ?
O9 H1W . 0.8282 ?
O9 H2W . 0.8325 ?
O10 H3W . 0.8496 ?
O10 H4W . 0.8529 ?
N1 C6 . 1.328(6) ?
N1 C2 . 1.334(6) ?
N2 C9 . 1.325(6) ?
N2 C13 . 1.326(6) ?
N3 C19 . 1.339(6) ?
N3 C15 . 1.353(6) ?
N4 C20 . 1.318(6) ?
N4 N5 . 1.370(5) ?
N5 C21 . 1.297(6) ?
N6 C26 . 1.330(6) ?
N6 C22 . 1.348(6) ?
C1 C2 . 1.523(6) ?
C2 C3 . 1.368(6) ?
C3 C4 . 1.381(7) ?
C3 H3 . 0.9300 ?
C4 C5 . 1.382(7) ?
C4 H4 . 0.9300 ?
C5 C6 . 1.377(6) ?
C5 H5 . 0.9300 ?
C6 C7 . 1.523(6) ?
C8 C9 . 1.497(8) ?
C9 C10 . 1.389(7) ?
C10 C11 . 1.395(8) ?
C10 H10 . 0.9300 ?
C11 C12 . 1.401(8) ?
C11 H11 . 0.9300 ?
C12 C13 . 1.379(7) ?
C12 H12 . 0.9300 ?
C13 C14 . 1.498(7) ?
C15 C16 . 1.374(6) ?
C15 H15 . 0.9300 ?
C16 C17 . 1.387(6) ?
C16 H16 . 0.9300 ?
C17 C18 . 1.390(6) ?
C17 C20 . 1.460(6) ?
C18 C19 . 1.372(6) ?
C18 H18 . 0.9300 ?
C19 H19 . 0.9300 ?
C21 C24 . 1.466(6) ?
C22 C23 . 1.368(7) ?
C22 H22 . 0.9300 ?
C23 C24 . 1.384(7) ?
C23 H23 . 0.9300 ?
C24 C25 . 1.394(6) ?
C25 C26 . 1.387(7) ?
C25 H25 . 0.9300 ?
C26 H26 . 0.9300 ?

loop_
_geom_hbond_atom_site_label_D
_geom_hbond_atom_site_label_H
_geom_hbond_atom_site_label_A
_geom_hbond_site_symmetry_A
_geom_hbond_distance_DH
_geom_hbond_distance_HA
_geom_hbond_distance_DA
_geom_hbond_angle_DHA
O9 H1W O4 2_987 0.83 1.99 2.815(5) 177.6
O9 H2W O8 1_765 0.83 1.95 2.755(5) 161.1
O9 H2W O7 1_765 0.83 2.43 3.093(5) 137.5
O10 H3W S1 1_455 0.85 2.75 3.601(5) 179.4
O10 H4W O5 2_566 0.85 1.97 2.814(6) 167.9

loop_
_geom_torsion_atom_site_label_1
_geom_torsion_atom_site_label_2
_geom_torsion_atom_site_label_3
_geom_torsion_atom_site_label_4
_geom_torsion_site_symmetry_1
_geom_torsion_site_symmetry_2
_geom_torsion_site_symmetry_3
_geom_torsion_site_symmetry_4
_geom_torsion
_geom_torsion_publ_flag
N1 Ni2 O2 C1 . . . . -9.6(3) ?
N3 Ni2 O2 C1 . . . . 178.5(3) ?
O3 Ni2 O2 C1 . . . . -30.6(6) ?
O9 Ni2 O2 C1 . . . . 83.2(3) ?
N1 Ni2 O3 C7 . . . . 5.5(3) ?
N3 Ni2 O3 C7 . . . . 177.3(3) ?
O2 Ni2 O3 C7 . . . . 26.5(6) ?
O9 Ni2 O3 C7 . . . . -87.8(3) ?
N2 Ni1 O5 C8 . . . . -0.2(4) ?
N6 Ni1 O5 C8 . . . . -176.9(4) ?
O7 Ni1 O5 C8 . . . . -5.8(8) ?
O10 Ni1 O5 C8 . . . . -89.2(4) ?
N2 Ni1 O7 C14 . . . . 6.8(3) ?
N6 Ni1 O7 C14 . . . . -176.5(3) ?
O5 Ni1 O7 C14 . . . . 12.4(7) ?
O10 Ni1 O7 C14 . . . . 98.4(4) ?
O3 Ni2 N1 C6 . . . . -3.3(3) ?
O2 Ni2 N1 C6 . . . . -176.2(4) ?
O9 Ni2 N1 C6 . . . . 88.4(4) ?
O3 Ni2 N1 C2 . . . . 179.3(4) ?
O2 Ni2 N1 C2 . . . . 6.4(3) ?
O9 Ni2 N1 C2 . . . . -88.9(4) ?
O7 Ni1 N2 C9 . . . . 176.8(4) ?
O5 Ni1 N2 C9 . . . . -1.4(4) ?
O10 Ni1 N2 C9 . . . . 95.7(4) ?
O7 Ni1 N2 C13 . . . . -2.7(4) ?
O5 Ni1 N2 C13 . . . . 179.1(4) ?
O10 Ni1 N2 C13 . . . . -83.8(4) ?
O3 Ni2 N3 C19 . . . . 1.1(4) ?
O2 Ni2 N3 C19 . . . . 171.4(4) ?
O9 Ni2 N3 C19 . . . . -92.0(4) ?
O3 Ni2 N3 C15 . . . . 179.3(4) ?
O2 Ni2 N3 C15 . . . . -10.4(4) ?
O9 Ni2 N3 C15 . . . . 86.2(4) ?
C20 N4 N5 C21 . . . . 0.5(6) ?
O7 Ni1 N6 C26 . . . . 5.0(4) ?
O5 Ni1 N6 C26 . . . . -177.9(4) ?
O10 Ni1 N6 C26 . . . . 85.5(4) ?
O7 Ni1 N6 C22 . . . . -176.0(4) ?
O5 Ni1 N6 C22 . . . . 1.1(4) ?
O10 Ni1 N6 C22 . . . . -95.5(4) ?
Ni2 O2 C1 O1 . . . . -170.4(4) ?
Ni2 O2 C1 C2 . . . . 10.6(5) ?
C6 N1 C2 C3 . . . . -0.1(7) ?
Ni2 N1 C2 C3 . . . . 177.1(3) ?
C6 N1 C2 C1 . . . . -179.9(4) ?
Ni2 N1 C2 C1 . . . . -2.7(5) ?
O1 C1 C2 N1 . . . . 175.3(4) ?
O2 C1 C2 N1 . . . . -5.7(6) ?
O1 C1 C2 C3 . . . . -4.5(8) ?
O2 C1 C2 C3 . . . . 174.5(5) ?
N1 C2 C3 C4 . . . . 0.8(7) ?
C1 C2 C3 C4 . . . . -179.4(5) ?
C2 C3 C4 C5 . . . . -1.1(8) ?
C3 C4 C5 C6 . . . . 0.7(8) ?
C2 N1 C6 C5 . . . . -0.3(7) ?
Ni2 N1 C6 C5 . . . . -177.5(4) ?
C2 N1 C6 C7 . . . . 178.2(4) ?
Ni2 N1 C6 C7 . . . . 1.0(5) ?
C4 C5 C6 N1 . . . . 0.0(8) ?
C4 C5 C6 C7 . . . . -178.2(5) ?
Ni2 O3 C7 O4 . . . . 176.1(4) ?
Ni2 O3 C7 C6 . . . . -6.4(5) ?
N1 C6 C7 O4 . . . . -178.5(4) ?
C5 C6 C7 O4 . . . . -0.2(8) ?
N1 C6 C7 O3 . . . . 3.7(6) ?
C5 C6 C7 O3 . . . . -178.0(5) ?
Ni1 O5 C8 O6 . . . . -178.0(5) ?
Ni1 O5 C8 C9 . . . . 1.6(6) ?
C13 N2 C9 C10 . . . . 1.0(8) ?
Ni1 N2 C9 C10 . . . . -178.4(4) ?
C13 N2 C9 C8 . . . . -178.0(5) ?
Ni1 N2 C9 C8 . . . . 2.5(6) ?
O6 C8 C9 N2 . . . . 176.9(5) ?
O5 C8 C9 N2 . . . . -2.6(7) ?
O6 C8 C9 C10 . . . . -2.0(10) ?
O5 C8 C9 C10 . . . . 178.4(5) ?
N2 C9 C10 C11 . . . . 0.6(8) ?
C8 C9 C10 C11 . . . . 179.5(5) ?
C9 C10 C11 C12 . . . . -1.6(9) ?
C10 C11 C12 C13 . . . . 1.1(9) ?
C9 N2 C13 C12 . . . . -1.6(8) ?
Ni1 N2 C13 C12 . . . . 177.9(4) ?
C9 N2 C13 C14 . . . . 179.3(5) ?
Ni1 N2 C13 C14 . . . . -1.3(6) ?
C11 C12 C13 N2 . . . . 0.5(8) ?
C11 C12 C13 C14 . . . . 179.5(5) ?
Ni1 O7 C14 O8 . . . . 171.5(4) ?
Ni1 O7 C14 C13 . . . . -9.2(5) ?
N2 C13 C14 O8 . . . . -173.6(5) ?
C12 C13 C14 O8 . . . . 7.3(9) ?
N2 C13 C14 O7 . . . . 7.1(6) ?
C12 C13 C14 O7 . . . . -172.0(5) ?
C19 N3 C15 C16 . . . . 0.7(7) ?
Ni2 N3 C15 C16 . . . . -177.6(4) ?
N3 C15 C16 C17 . . . . 0.3(8) ?
C15 C16 C17 C18 . . . . -1.0(7) ?
C15 C16 C17 C20 . . . . 178.5(4) ?
C16 C17 C18 C19 . . . . 0.9(7) ?
C20 C17 C18 C19 . . . . -178.7(4) ?
C15 N3 C19 C18 . . . . -0.9(7) ?
Ni2 N3 C19 C18 . . . . 177.4(4) ?
C17 C18 C19 N3 . . . . 0.1(7) ?
N5 N4 C20 C17 . . . . 178.9(4) ?
N5 N4 C20 S1 . . . . -0.2(5) ?
C18 C17 C20 N4 . . . . 16.3(7) ?
C16 C17 C20 N4 . . . . -163.3(5) ?
C18 C17 C20 S1 . . . . -164.7(4) ?
C16 C17 C20 S1 . . . . 15.8(7) ?
C21 S1 C20 N4 . . . . -0.1(4) ?
C21 S1 C20 C17 . . . . -179.2(4) ?
N4 N5 C21 C24 . . . . -179.2(4) ?
N4 N5 C21 S1 . . . . -0.6(6) ?
C20 S1 C21 N5 . . . . 0.4(4) ?
C20 S1 C21 C24 . . . . 179.1(4) ?
C26 N6 C22 C23 . . . . 1.8(8) ?
Ni1 N6 C22 C23 . . . . -177.2(4) ?
N6 C22 C23 C24 . . . . -0.7(9) ?
C22 C23 C24 C25 . . . . 0.3(8) ?
C22 C23 C24 C21 . . . . 179.1(5) ?
N5 C21 C24 C23 . . . . 179.8(5) ?
S1 C21 C24 C23 . . . . 1.3(7) ?
N5 C21 C24 C25 . . . . -1.5(8) ?
S1 C21 C24 C25 . . . . 180.0(4) ?
C23 C24 C25 C26 . . . . -0.9(7) ?
C21 C24 C25 C26 . . . . -179.7(4) ?
C22 N6 C26 C25 . . . . -2.6(7) ?
Ni1 N6 C26 C25 . . . . 176.4(4) ?
C24 C25 C26 N6 . . . . 2.2(7) ?
